data_7113027
loop_
_publ_author_name
'Wu, Tianjiao'
'Shen, Lingjuan'
'Luebbers, Matthew'
'Hu, Chunhua'
'Chen, Qingmei'
'Ni, Zheng'
'Masel, Richard I.'

_publ_section_title
;
 Enhancing the stability of metal-organic frameworks in humid air by
 incorporating water repellent functional groups.
;
_journal_issue 33
_journal_name_full 'Chemical communications (Cambridge, England)'
_journal_page_first 6120
_journal_page_last 6122
_journal_paper_doi 10.1039/c0cc01170c
_journal_volume 46
_journal_year 2010
_chemical_formula_sum 'C52 H48 F12 N4 O21 Zn4'
_chemical_formula_weight 1554.42
_chemical_name_systematic
;
?
;
_space_group_IT_number 225
_symmetry_space_group_name_Hall '-F 4 2 3'
_symmetry_space_group_name_H-M 'F m -3 m'
_atom_sites_solution_hydrogens geom
_atom_sites_solution_primary direct
_atom_sites_solution_secondary difmap
_audit_creation_method SHELXL-97
_cell_angle_alpha 90.00
_cell_angle_beta 90.00
_cell_angle_gamma 90.00
_cell_formula_units_Z 8
_cell_length_a 25.765(5)
_cell_length_b 25.765(5)
_cell_length_c 25.765(5)
_cell_measurement_temperature 297(2)
_cell_volume 17104(6)
_computing_structure_refinement 'SHELXL-97 (Sheldrick, 1997)'
_computing_structure_solution 'SHELXS-97 (Sheldrick, 1990)'
_diffrn_ambient_temperature 297(2)
_diffrn_measured_fraction_theta_full 0.998
_diffrn_measured_fraction_theta_max 0.998
_diffrn_radiation_monochromator graphite
_diffrn_radiation_source 'fine-focus sealed tube'
_diffrn_radiation_type MoK\a
_diffrn_radiation_wavelength 0.71073
_diffrn_reflns_av_R_equivalents 0.0689
_diffrn_reflns_av_sigmaI/netI 0.0151
_diffrn_reflns_limit_h_max 31
_diffrn_reflns_limit_h_min -31
_diffrn_reflns_limit_k_max 30
_diffrn_reflns_limit_k_min -30
_diffrn_reflns_limit_l_max 31
_diffrn_reflns_limit_l_min -29
_diffrn_reflns_number 34035
_diffrn_reflns_theta_full 25.36
_diffrn_reflns_theta_max 25.36
_diffrn_reflns_theta_min 2.24
_exptl_absorpt_coefficient_mu 1.190
_exptl_absorpt_correction_T_max 0.7166
_exptl_absorpt_correction_T_min 0.6348
_exptl_crystal_density_diffrn 1.207
_exptl_crystal_density_method 'not measured'
_exptl_crystal_F_000 6272
_exptl_crystal_size_max 0.42
_exptl_crystal_size_mid 0.42
_exptl_crystal_size_min 0.30
_refine_diff_density_max 0.994
_refine_diff_density_min -0.874
_refine_diff_density_rms 0.188
_refine_ls_extinction_method none
_refine_ls_goodness_of_fit_ref 2.637
_refine_ls_hydrogen_treatment mixed
_refine_ls_matrix_type full
_refine_ls_number_parameters 80
_refine_ls_number_reflns 844
_refine_ls_number_restraints 109
_refine_ls_restrained_S_all 2.611
_refine_ls_R_factor_all 0.1390
_refine_ls_R_factor_gt 0.1068
_refine_ls_shift/su_max 0.014
_refine_ls_shift/su_mean 0.001
_refine_ls_structure_factor_coef Fsqd
_refine_ls_weighting_details 'calc w=1/[\s^2^(Fo^2^)+(0.1000P)^2^+0.0000P] where P=(Fo^2^+2Fc^2^)/3'
_refine_ls_weighting_scheme calc
_refine_ls_wR_factor_gt 0.3247
_refine_ls_wR_factor_ref 0.3438
_reflns_number_gt 547
_reflns_number_total 844
_reflns_threshold_expression >2sigma(I)
_cod_data_source_file c0cc01170c.txt
_cod_data_source_block g84nas
_cod_database_code 7113027

loop_
_symmetry_equiv_pos_as_xyz
'x, y, z'
'-x, -y, z'
'-x, y, -z'
'x, -y, -z'
'z, x, y'
'z, -x, -y'
'-z, -x, y'
'-z, x, -y'
'y, z, x'
'-y, z, -x'
'y, -z, -x'
'-y, -z, x'
'y, x, -z'
'-y, -x, -z'
'y, -x, z'
'-y, x, z'
'x, z, -y'
'-x, z, y'
'-x, -z, -y'
'x, -z, y'
'z, y, -x'
'z, -y, x'
'-z, y, x'
'-z, -y, -x'
'x, y+1/2, z+1/2'
'-x, -y+1/2, z+1/2'
'-x, y+1/2, -z+1/2'
'x, -y+1/2, -z+1/2'
'z, x+1/2, y+1/2'
'z, -x+1/2, -y+1/2'
'-z, -x+1/2, y+1/2'
'-z, x+1/2, -y+1/2'
'y, z+1/2, x+1/2'
'-y, z+1/2, -x+1/2'
'y, -z+1/2, -x+1/2'
'-y, -z+1/2, x+1/2'
'y, x+1/2, -z+1/2'
'-y, -x+1/2, -z+1/2'
'y, -x+1/2, z+1/2'
'-y, x+1/2, z+1/2'
'x, z+1/2, -y+1/2'
'-x, z+1/2, y+1/2'
'-x, -z+1/2, -y+1/2'
'x, -z+1/2, y+1/2'
'z, y+1/2, -x+1/2'
'z, -y+1/2, x+1/2'
'-z, y+1/2, x+1/2'
'-z, -y+1/2, -x+1/2'
'x+1/2, y, z+1/2'
'-x+1/2, -y, z+1/2'
'-x+1/2, y, -z+1/2'
'x+1/2, -y, -z+1/2'
'z+1/2, x, y+1/2'
'z+1/2, -x, -y+1/2'
'-z+1/2, -x, y+1/2'
'-z+1/2, x, -y+1/2'
'y+1/2, z, x+1/2'
'-y+1/2, z, -x+1/2'
'y+1/2, -z, -x+1/2'
'-y+1/2, -z, x+1/2'
'y+1/2, x, -z+1/2'
'-y+1/2, -x, -z+1/2'
'y+1/2, -x, z+1/2'
'-y+1/2, x, z+1/2'
'x+1/2, z, -y+1/2'
'-x+1/2, z, y+1/2'
'-x+1/2, -z, -y+1/2'
'x+1/2, -z, y+1/2'
'z+1/2, y, -x+1/2'
'z+1/2, -y, x+1/2'
'-z+1/2, y, x+1/2'
'-z+1/2, -y, -x+1/2'
'x+1/2, y+1/2, z'
'-x+1/2, -y+1/2, z'
'-x+1/2, y+1/2, -z'
'x+1/2, -y+1/2, -z'
'z+1/2, x+1/2, y'
'z+1/2, -x+1/2, -y'
'-z+1/2, -x+1/2, y'
'-z+1/2, x+1/2, -y'
'y+1/2, z+1/2, x'
'-y+1/2, z+1/2, -x'
'y+1/2, -z+1/2, -x'
'-y+1/2, -z+1/2, x'
'y+1/2, x+1/2, -z'
'-y+1/2, -x+1/2, -z'
'y+1/2, -x+1/2, z'
'-y+1/2, x+1/2, z'
'x+1/2, z+1/2, -y'
'-x+1/2, z+1/2, y'
'-x+1/2, -z+1/2, -y'
'x+1/2, -z+1/2, y'
'z+1/2, y+1/2, -x'
'z+1/2, -y+1/2, x'
'-z+1/2, y+1/2, x'
'-z+1/2, -y+1/2, -x'
'-x, -y, -z'
'x, y, -z'
'x, -y, z'
'-x, y, z'
'-z, -x, -y'
'-z, x, y'
'z, x, -y'
'z, -x, y'
'-y, -z, -x'
'y, -z, x'
'-y, z, x'
'y, z, -x'
'-y, -x, z'
'y, x, z'
'-y, x, -z'
'y, -x, -z'
'-x, -z, y'
'x, -z, -y'
'x, z, y'
'-x, z, -y'
'-z, -y, x'
'-z, y, -x'
'z, -y, -x'
'z, y, x'
'-x, -y+1/2, -z+1/2'
'x, y+1/2, -z+1/2'
'x, -y+1/2, z+1/2'
'-x, y+1/2, z+1/2'
'-z, -x+1/2, -y+1/2'
'-z, x+1/2, y+1/2'
'z, x+1/2, -y+1/2'
'z, -x+1/2, y+1/2'
'-y, -z+1/2, -x+1/2'
'y, -z+1/2, x+1/2'
'-y, z+1/2, x+1/2'
'y, z+1/2, -x+1/2'
'-y, -x+1/2, z+1/2'
'y, x+1/2, z+1/2'
'-y, x+1/2, -z+1/2'
'y, -x+1/2, -z+1/2'
'-x, -z+1/2, y+1/2'
'x, -z+1/2, -y+1/2'
'x, z+1/2, y+1/2'
'-x, z+1/2, -y+1/2'
'-z, -y+1/2, x+1/2'
'-z, y+1/2, -x+1/2'
'z, -y+1/2, -x+1/2'
'z, y+1/2, x+1/2'
'-x+1/2, -y, -z+1/2'
'x+1/2, y, -z+1/2'
'x+1/2, -y, z+1/2'
'-x+1/2, y, z+1/2'
'-z+1/2, -x, -y+1/2'
'-z+1/2, x, y+1/2'
'z+1/2, x, -y+1/2'
'z+1/2, -x, y+1/2'
'-y+1/2, -z, -x+1/2'
'y+1/2, -z, x+1/2'
'-y+1/2, z, x+1/2'
'y+1/2, z, -x+1/2'
'-y+1/2, -x, z+1/2'
'y+1/2, x, z+1/2'
'-y+1/2, x, -z+1/2'
'y+1/2, -x, -z+1/2'
'-x+1/2, -z, y+1/2'
'x+1/2, -z, -y+1/2'
'x+1/2, z, y+1/2'
'-x+1/2, z, -y+1/2'
'-z+1/2, -y, x+1/2'
'-z+1/2, y, -x+1/2'
'z+1/2, -y, -x+1/2'
'z+1/2, y, x+1/2'
'-x+1/2, -y+1/2, -z'
'x+1/2, y+1/2, -z'
'x+1/2, -y+1/2, z'
'-x+1/2, y+1/2, z'
'-z+1/2, -x+1/2, -y'
'-z+1/2, x+1/2, y'
'z+1/2, x+1/2, -y'
'z+1/2, -x+1/2, y'
'-y+1/2, -z+1/2, -x'
'y+1/2, -z+1/2, x'
'-y+1/2, z+1/2, x'
'y+1/2, z+1/2, -x'
'-y+1/2, -x+1/2, z'
'y+1/2, x+1/2, z'
'-y+1/2, x+1/2, -z'
'y+1/2, -x+1/2, -z'
'-x+1/2, -z+1/2, y'
'x+1/2, -z+1/2, -y'
'x+1/2, z+1/2, y'
'-x+1/2, z+1/2, -y'
'-z+1/2, -y+1/2, x'
'-z+1/2, y+1/2, -x'
'z+1/2, -y+1/2, -x'
'z+1/2, y+1/2, x'

loop_
_atom_site_label
_atom_site_type_symbol
_atom_site_fract_x
_atom_site_fract_y
_atom_site_fract_z
_atom_site_U_iso_or_equiv
_atom_site_adp_type
_atom_site_occupancy
_atom_site_symmetry_multiplicity
_atom_site_calc_flag
_atom_site_refinement_flags
_atom_site_disorder_group
Zn1 Zn 0.20656(4) 0.20656(4) 0.20656(4) 0.0600(8) Uani 1 6 d S .
O1 O 0.2500 0.2500 0.2500 0.053(4) Uani 1 24 d S .
O2 O 0.2185(3) 0.1342(3) 0.2185(3) 0.116(3) Uani 1 2 d S .
C1 C 0.2500 0.1109(6) 0.2500 0.100(5) Uani 1 4 d SD .
C2 C 0.2500 0.05191(9) 0.2500 0.087(4) Uani 0.50 4 d SPGDU .
C3 C 0.2288(3) 0.02909(18) 0.20600(16) 0.090(4) Uani 0.13 1 d PGDU .
C4 C 0.2349(5) -0.02378(17) 0.1975(3) 0.094(5) Uani 0.13 1 d PGDU .
C5 C 0.2621(4) -0.05439(3) 0.2382(4) 0.093(5) Uani 0.25 2 d SPGDU .
C6 C 0.2833(4) -0.03103(18) 0.2835(3) 0.094(5) Uani 0.06 2 d SPGDU .
C7 C 0.2772(3) 0.02185(18) 0.2855(2) 0.090(5) Uani 0.13 1 d PGDU .
O3 O 0.2022(5) 0.0586(3) 0.1712(3) 0.100(6) Uiso 0.03 1 d PGDU 1
O4 O 0.2143(8) -0.0462(3) 0.1544(4) 0.101(6) Uiso 0.03 1 d PGDU 2
O6 O 0.3100(6) -0.0604(3) 0.3103(5) 0.103(6) Uiso 0.06 2 d SPGDU 3
O7 O 0.2979(5) 0.0442(3) 0.3286(3) 0.100(6) Uiso 0.03 1 d PGDU 4
C8 C 0.2230(10) 0.0451(10) 0.1210(5) 0.112(6) Uiso 0.03 1 d PDU 1
F8A F 0.2017(10) 0.0695(10) 0.0813(5) 0.113(8) Uiso 0.03 1 d PRDU 1
F8B F 0.2732(10) 0.0554(10) 0.1224(5) 0.116(9) Uiso 0.03 1 d PRDU 1
F8C F 0.2161(10) -0.0054(10) 0.1158(5) 0.114(6) Uiso 0.03 1 d PRDU 1
C9 C 0.1962(12) -0.0104(8) 0.1160(7) 0.112(6) Uiso 0.03 1 d PDU 2
F9A F 0.1727(12) -0.0372(8) 0.0792(7) 0.116(8) Uiso 0.03 1 d PRDU 2
F9B F 0.1627(12) 0.0220(8) 0.1375(7) 0.113(7) Uiso 0.03 1 d PRDU 2
F9C F 0.2350(12) 0.0162(8) 0.0957(7) 0.115(7) Uiso 0.03 1 d PRDU 2
C10 C 0.3653(6) -0.0552(10) 0.3123(11) 0.123(7) Uiso 0.03 1 d PDU 3
F10A F 0.3868(6) -0.0795(10) 0.3468(11) 0.127(12) Uiso 0.03 1 d PRDU 3
F10B F 0.3870(6) -0.0711(10) 0.2687(11) 0.125(12) Uiso 0.03 1 d PRDU 3
F10C F 0.3722(6) -0.0004(10) 0.3175(11) 0.132(9) Uiso 0.06 2 d SPRDU 3
C11 C 0.3163(11) 0.0084(8) 0.3666(7) 0.125(8) Uiso 0.03 1 d PDU 4
F11A F 0.3398(11) 0.0351(8) 0.4034(7) 0.129(12) Uiso 0.03 1 d PRDU 4
F11B F 0.2776(11) -0.0183(8) 0.3870(7) 0.136(12) Uiso 0.03 1 d PRDU 4
F11C F 0.3496(11) -0.0238(8) 0.3500(7) 0.131(8) Uiso 0.06 2 d SPRDU 4

loop_
_atom_site_aniso_label
_atom_site_aniso_U_11
_atom_site_aniso_U_22
_atom_site_aniso_U_33
_atom_site_aniso_U_23
_atom_site_aniso_U_13
_atom_site_aniso_U_12
Zn1 0.0600(8) 0.0600(8) 0.0600(8) -0.0019(4) -0.0019(4) -0.0019(4)
O1 0.053(4) 0.053(4) 0.053(4) 0.000 0.000 0.000
O2 0.146(5) 0.054(4) 0.146(5) -0.006(3) -0.038(5) -0.006(3)
C1 0.121(8) 0.059(9) 0.121(8) 0.000 0.005(12) 0.000
C2 0.095(6) 0.071(8) 0.095(6) 0.000 0.007(7) 0.000
C3 0.096(7) 0.079(7) 0.095(7) 0.003(6) -0.003(6) 0.004(6)
C4 0.100(7) 0.083(7) 0.099(7) -0.006(6) -0.004(7) 0.002(6)
C5 0.100(6) 0.078(8) 0.100(6) -0.003(5) 0.002(8) 0.003(5)
C6 0.099(6) 0.086(7) 0.099(6) 0.000(4) 0.000(7) 0.000(4)
C7 0.095(7) 0.081(7) 0.094(7) -0.005(6) -0.001(6) -0.004(6)

loop_
_atom_type_symbol
_atom_type_description
_atom_type_scat_dispersion_real
_atom_type_scat_dispersion_imag
_atom_type_scat_source
C C 0.0033 0.0016 'International Tables Vol C Tables 4.2.6.8 and 6.1.1.4'
H H 0.0000 0.0000 'International Tables Vol C Tables 4.2.6.8 and 6.1.1.4'
N N 0.0061 0.0033 'International Tables Vol C Tables 4.2.6.8 and 6.1.1.4'
O O 0.0106 0.0060 'International Tables Vol C Tables 4.2.6.8 and 6.1.1.4'
F F 0.0171 0.0103 'International Tables Vol C Tables 4.2.6.8 and 6.1.1.4'
Zn Zn 0.2839 1.4301 'International Tables Vol C Tables 4.2.6.8 and 6.1.1.4'

loop_
_geom_angle_atom_site_label_1
_geom_angle_atom_site_label_2
_geom_angle_atom_site_label_3
_geom_angle
_geom_angle_site_symmetry_1
_geom_angle_site_symmetry_3
O2 Zn1 O2 106.6(3) 9 .
O2 Zn1 O2 106.6(3) 9 5
O2 Zn1 O2 106.6(3) . 5
O2 Zn1 O1 112.2(3) 9 .
O2 Zn1 O1 112.2(3) . .
O2 Zn1 O1 112.2(3) 5 .
Zn1 O1 Zn1 109.5 28 51
Zn1 O1 Zn1 109.5 28 74
Zn1 O1 Zn1 109.5 51 74
Zn1 O1 Zn1 109.5 28 .
Zn1 O1 Zn1 109.5 51 .
Zn1 O1 Zn1 109.5 74 .
C1 O2 Zn1 130.7(9) . .
O2 C1 O2 124.8(14) . 51
O2 C1 C2 117.6(7) . .
O2 C1 C2 117.6(7) 51 .
O2 C1 C5 116.2(6) . 145
O2 C1 C5 116.5(6) 51 145
C2 C1 C5 16.67(16) . 145
O2 C1 C5 116.5(6) . 99
O2 C1 C5 116.2(6) 51 99
C2 C1 C5 16.68(16) . 99
C5 C1 C5 33.4(3) 145 99
C5 C2 C5 163.4(12) 145 99
C5 C2 C6 93.7(8) 145 99
C5 C2 C6 93.06(9) 99 99
C5 C2 C6 93.1(2) 145 145
C5 C2 C6 93.7(7) 99 145
C6 C2 C6 132.3(4) 99 145
C5 C2 C3 111.5(7) 145 166
C5 C2 C3 75.92(12) 99 166
C6 C2 C3 17.80(8) 99 166
C6 C2 C3 127.6(4) 145 166
C5 C2 C3 75.9(3) 145 120
C5 C2 C3 111.5(7) 99 120
C6 C2 C3 127.6(4) 99 120
C6 C2 C3 17.80(10) 145 120
C3 C2 C3 129.89(7) 166 120
C5 C2 C3 110.5(8) 145 .
C5 C2 C3 76.86(11) 99 .
C6 C2 C3 127.7(3) 99 .
C6 C2 C3 17.4(7) 145 .
C3 C2 C3 117.50(15) 166 .
C3 C2 C3 34.9(7) 120 .
C5 C2 C3 76.9(3) 145 51
C5 C2 C3 110.5(7) 99 51
C6 C2 C3 17.4(7) 99 51
C6 C2 C3 127.7(3) 145 51
C3 C2 C3 34.9(7) 166 51
C3 C2 C3 117.5(2) 120 51
C3 C2 C3 129.90(7) . 51
C5 C2 C7 101.3(3) 145 120
C5 C2 C7 88.0(7) 99 120
C6 C2 C7 12.1(4) 99 120
C6 C2 C7 121.8(5) 145 120
C3 C2 C7 13.5(6) 166 120
C3 C2 C7 120.00(16) 120 120
C3 C2 C7 115.8(3) . 120
C3 C2 C7 24.91(6) 51 120
C5 C2 C7 88.0(9) 145 166
C5 C2 C7 101.32(12) 99 166
C6 C2 C7 121.8(3) 99 166
C6 C2 C7 12.1(4) 145 166
C3 C2 C7 120.00(15) 166 166
C3 C2 C7 13.5(6) 120 166
C3 C2 C7 24.91(6) . 166
C3 C2 C7 115.8(2) 51 166
C7 C2 C7 112.21(13) 120 166
C5 C2 C7 100.4(3) 145 51
C5 C2 C7 88.9(7) 99 51
C6 C2 C7 121.8(3) 99 51
C6 C2 C7 11.9(3) 145 51
C3 C2 C7 115.8(2) 166 51
C3 C2 C7 24.92(10) 120 51
C3 C2 C7 13.5(5) . 51
C3 C2 C7 120.00(8) 51 51
C7 C2 C7 110.74(17) 120 51
C7 C2 C7 12.5(7) 166 51
C5 C2 C7 88.9(8) 145 .
C5 C2 C7 100.43(12) 99 .
C6 C2 C7 11.9(3) 99 .
C6 C2 C7 121.8(5) 145 .
C3 C2 C7 24.9 166 .
C3 C2 C7 115.76(18) 120 .
C3 C2 C7 120.0 . .
C3 C2 C7 13.5(5) 51 .
C7 C2 C7 12.5(7) 120 .
C7 C2 C7 110.74(14) 166 .
C7 C2 C7 112.21(13) 51 .
C4 C3 C7 118(2) 99 51
C4 C3 C6 156(2) 99 145
C7 C3 C6 44(2) 51 145
C4 C3 C7 134.5(15) 99 166
C7 C3 C7 17.3(19) 51 166
C6 C3 C7 26.4(14) 145 166
C4 C3 C3 151.4(14) 99 120
C7 C3 C3 35.9(18) 51 120
C6 C3 C3 8.0(15) 145 120
C7 C3 C3 18.67(13) 166 120
C4 C3 C4 144(2) 99 22
C7 C3 C4 29.8(16) 51 22
C6 C3 C4 14.1(9) 145 22
C7 C3 C4 12.9(5) 166 22
C3 C3 C4 7.5(7) 120 22
C4 C3 O7 84.4(14) 99 51
C7 C3 O7 114(3) 51 51
C6 C3 O7 90.8(16) 145 51
C7 C3 O7 106.5(14) 166 51
C3 C3 O7 96.9(15) 120 51
C4 C3 O7 97.0(16) 22 51
C4 C3 O6 115.3(12) 99 145
C7 C3 O6 101(3) 51 145
C6 C3 O6 64.9(15) 145 145
C7 C3 O6 87.3(10) 166 145
C3 C3 O6 72.3(12) 120 145
C4 C3 O6 75.1(13) 22 145
O7 C3 O6 31.3(4) 51 145
C4 C3 C7 74.5(18) 99 145
C7 C3 C7 43.6(9) 51 145
C6 C3 C7 85.7(15) 145 145
C7 C3 C7 60.3(9) 166 145
C3 C3 C7 78.6(9) 120 145
C4 C3 C7 71.6(7) 22 145
O7 C3 C7 112.0(7) 51 145
O6 C3 C7 123.3(10) 145 145
C4 C3 O3 92.0(9) 99 .
C7 C3 O3 121.2(17) 51 .
C6 C3 O3 89.1(12) 145 .
C7 C3 O3 109.8(5) 166 .
C3 C3 O3 96.3 120 .
C4 C3 O3 98.3(4) 22 .
O7 C3 O3 14.90(9) 51 .
O6 C3 O3 24.4(12) 145 .
C7 C3 O3 126.5(6) 145 .
C4 C3 C5 109.7(6) 99 99
C7 C3 C5 99.6(9) 51 99
C6 C3 C5 91.0(3) 145 99
C7 C3 C5 95.7(5) 166 99
C3 C3 C5 90.8 120 99
C4 C3 C5 96.3(4) 22 99
O7 C3 C5 131.6(3) 51 99
O6 C3 C5 111.7(6) 145 99
C7 C3 C5 116.4(6) 145 99
O3 C3 C5 116.88(6) . 99
C4 C3 C4 51.8(15) 99 .
C7 C3 C4 66.3(16) 51 .
C6 C3 C4 107.7(14) 145 .
C7 C3 C4 82.9 166 .
C3 C3 C4 101.0 120 .
C4 C3 C4 93.8(8) 22 .
O7 C3 C4 105.5(2) 51 .
O6 C3 C4 128.3(6) 145 .
C7 C3 C4 22.7(9) 145 .
O3 C3 C4 120.0 . .
C5 C3 C4 119.77(6) 99 .
C3 C4 C7 32.4(6) 99 145
C3 C4 C6 13.9(6) 99 51
C7 C4 C6 22.3(10) 145 51
C3 C4 C7 30.7(8) 99 72
C7 C4 C7 3.9(8) 145 72
C6 C4 C7 19.4(7) 51 72
C3 C4 C3 21.1(10) 99 22
C7 C4 C3 14.4(7) 145 22
C6 C4 C3 8.4(7) 51 22
C7 C4 C3 11.2(2) 72 22
C3 C4 O7 81.1(17) 99 145
C7 C4 O7 95(2) 145 145
C6 C4 O7 78.9(17) 51 145
C7 C4 O7 91.2(16) 72 145
C3 C4 O7 83.2(16) 22 145
C3 C4 C4 117.1(16) 99 99
C7 C4 C4 84.7(10) 145 99
C6 C4 C4 105.4(5) 51 99
C7 C4 C4 86.6(7) 72 99
C3 C4 C4 97.1(7) 22 99
O7 C4 C4 115.9(11) 145 99
C3 C4 C7 92.5(17) 99 51
C7 C4 C7 60.2(11) 145 51
C6 C4 C7 81.2(11) 51 51
C7 C4 C7 62.1(11) 72 51
C3 C4 C7 72.8(12) 22 51
O7 C4 C7 114.7(18) 145 51
C4 C4 C7 24.5(6) 99 51
C3 C4 O4 101.5(9) 99 .
C7 C4 O4 118.5(11) 145 .
C6 C4 O4 101.4(11) 51 .
C7 C4 O4 114.6(6) 72 .
C3 C4 O4 106.4(3) 22 .
O7 C4 O4 23.4(17) 145 .
C4 C4 O4 115.1 99 .
C7 C4 O4 124.7(2) 51 .
C3 C4 C4 28.6(15) 99 120
C7 C4 C4 10.9(10) 145 120
C6 C4 C4 15.5(5) 51 120
C7 C4 C4 7.0(6) 72 120
C3 C4 C4 7.5(7) 22 120
O7 C4 C4 84.2(17) 145 120
C4 C4 C4 90.0 99 120
C7 C4 C4 65.9(7) 51 120
O4 C4 C4 107.6 . 120
C3 C4 C3 105.9(16) 99 .
C7 C4 C3 73.6(10) 145 .
C6 C4 C3 94.4(5) 51 .
C7 C4 C3 75.5(7) 72 .
C3 C4 C3 86.1(7) 22 .
O7 C4 C3 116.0(12) 145 .
C4 C4 C3 11.1 99 .
C7 C4 C3 13.4(6) 51 .
O4 C4 C3 120.1 . .
C4 C4 C3 79.0 120 .
C3 C4 O3 75.6(12) 99 99
C7 C4 O3 96.0(8) 145 99
C6 C4 O3 76.6(9) 51 99
C7 C4 O3 92.2(4) 72 99
C3 C4 O3 82.6(5) 22 99
O7 C4 O3 13.7(6) 145 99
C4 C4 O3 129.7(5) 99 99
C7 C4 O3 126.9(8) 51 99
O4 C4 O3 26.0(2) . 99
C4 C4 O3 85.3 120 99
C3 C4 O3 129.5(5) . 99
C2 C5 C5 8.3(4) 145 51
C2 C5 C3 85.6(11) 145 72
C5 C5 C3 89.6(12) 51 72
C2 C5 C3 84.7(12) 145 99
C5 C5 C3 88.7(12) 51 99
C3 C5 C3 122.4(4) 72 99
C2 C5 C6 68.9(12) 145 .
C5 C5 C6 72.5(12) 51 .
C3 C5 C6 17.4 72 .
C3 C5 C6 122.7(3) 99 .
C2 C5 C6 68.4(15) 145 51
C5 C5 C6 71.9(13) 51 51
C3 C5 C6 122.7(4) 72 51
C3 C5 C6 16.9(9) 99 51
C6 C5 C6 117.1(5) . 51
C2 C5 C7 74.2(13) 145 22
C5 C5 C7 79.1(11) 51 22
C3 C5 C7 12.9(7) 72 22
C3 C5 C7 114.3(2) 99 22
C6 C5 C7 11.7(5) . 22
C6 C5 C7 111.7(7) 51 22
C2 C5 C7 73.4(14) 145 145
C5 C5 C7 78.3(12) 51 145
C3 C5 C7 114.3(3) 72 145
C3 C5 C7 12.8(7) 99 145
C6 C5 C7 111.6(4) . 145
C6 C5 C7 11.5(2) 51 145
C7 C5 C7 104.5(5) 22 145
C2 C5 C4 95.4(11) 145 166
C5 C5 C4 100.0(12) 51 166
C3 C5 C4 11.0(2) 72 166
C3 C5 C4 118.3(7) 99 166
C6 C5 C4 28.22(17) . 166
C6 C5 C4 122.31(17) 51 166
C7 C5 C4 21.2(8) 22 166
C7 C5 C4 112.4(3) 145 166
C2 C5 C4 94.5(11) 145 .
C5 C5 C4 99.0(12) 51 .
C3 C5 C4 118.34(13) 72 .
C3 C5 C4 10.98(12) 99 .
C6 C5 C4 122.3 . .
C6 C5 C4 27.8(8) 51 .
C7 C5 C4 112.4(3) 22 .
C7 C5 C4 21.1(8) 145 .
C4 C5 C4 112.3(4) 166 .
C2 C5 C7 63.1(10) 145 99
C5 C5 C7 67.9(10) 51 99
C3 C5 C7 22.9 72 99
C3 C5 C7 112.6(2) 99 99
C6 C5 C7 10.4(2) . 99
C6 C5 C7 106.8(7) 51 99
C7 C5 C7 11.2(8) 22 99
C7 C5 C7 101.3(6) 145 99
C4 C5 C7 32.26(9) 166 99
C4 C5 C7 113.0(3) . 99
C2 C5 C1 81.7(2) 145 145
C5 C5 C1 73.3(6) 51 145
C3 C5 C1 117.4(6) 72 145
C3 C5 C1 117.0(3) 99 145
C6 C5 C1 108.6(5) . 145
C6 C5 C1 108.4(10) 51 145
C7 C5 C1 120.2(5) 22 145
C7 C5 C1 119.7(8) 145 145
C4 C5 C1 124.1(9) 166 145
C4 C5 C1 123.6(6) . 145
C7 C5 C1 114.6(3) 99 145
C7 C6 C7 63(4) 22 99
C7 C6 C3 50(4) 22 72
C7 C6 C3 113.1(14) 99 72
C7 C6 C3 114(4) 22 145
C7 C6 C3 51.5(3) 99 145
C3 C6 C3 164.2(9) 72 145
C7 C6 C4 44(4) 22 166
C7 C6 C4 106.4(8) 99 166
C3 C6 C4 9.9(15) 72 166
C3 C6 C4 157.7(10) 145 166
C7 C6 C4 108(3) 22 51
C7 C6 C4 45.1(13) 99 51
C3 C6 C4 157.7(9) 72 51
C3 C6 C4 10.0(17) 145 51
C4 C6 C4 149.2(5) 166 51
C7 C6 O6 134(2) 22 .
C7 C6 O6 134.70(9) 99 .
C3 C6 O6 97.3(11) 72 .
C3 C6 O6 97.3(11) 145 .
C4 C6 O6 98.3(11) 166 .
C4 C6 O6 98.3(10) 51 .
C7 C6 O7 101(3) 22 22
C7 C6 O7 131.5(14) 99 22
C3 C6 O7 70(2) 72 22
C3 C6 O7 122.0(19) 145 22
C4 C6 O7 67.9(17) 166 22
C4 C6 O7 118.5(14) 51 22
O6 C6 O7 33.0(12) . 22
C7 C6 O7 131.6(14) 22 99
C7 C6 O7 102.3(5) 99 99
C3 C6 O7 121.5(19) 72 99
C3 C6 O7 70.0(18) 145 99
C4 C6 O7 118.2(14) 166 99
C4 C6 O7 68.3(15) 51 99
O6 C6 O7 32.6(6) . 99
O7 C6 O7 52.2(14) 22 99
C7 C6 C2 95.6(8) 22 145
C7 C6 C2 95.9(7) 99 145
C3 C6 C2 89(2) 72 145
C3 C6 C2 89(3) 145 145
C4 C6 C2 97.1(13) 166 145
C4 C6 C2 97.6(16) 51 145
O6 C6 C2 118.3(3) . 145
O7 C6 C2 132.4(10) 22 145
O7 C6 C2 132.7(5) 99 145
C7 C6 C7 29(3) 22 120
C7 C6 C7 39.6(13) 99 120
C3 C6 C7 76.5(13) 72 120
C3 C6 C7 89.4(14) 145 120
C4 C6 C7 68.3(7) 166 120
C4 C6 C7 81.2(3) 51 120
O6 C6 C7 130.58(6) . 120
O7 C6 C7 105.0(10) 22 120
O7 C6 C7 111.1(8) 99 120
C2 C6 C7 110.6(2) 145 120
C7 C6 C7 41(3) 22 .
C7 C6 C7 27.9(11) 99 .
C3 C6 C7 89.2(10) 72 .
C3 C6 C7 76.8(12) 145 .
C4 C6 C7 80.99(8) 166 .
C4 C6 C7 68.5(4) 51 .
O6 C6 C7 130.6 . .
O7 C6 C7 110.9(7) 22 .
O7 C6 C7 105.3(8) 99 .
C2 C6 C7 110.7(3) 145 .
C7 C6 C7 12.7(7) 120 .
C6 C7 C7 59.3(9) 99 120
C6 C7 C3 85(2) 99 51
C7 C7 C3 144.0(19) 120 51
C6 C7 C4 113(2) 99 145
C7 C7 C4 169.1(15) 120 145
C3 C7 C4 30(2) 51 145
C6 C7 C3 40.7(8) 99 166
C7 C7 C3 18.66(16) 120 166
C3 C7 C3 125.4(18) 51 166
C4 C7 C3 152.8(15) 145 166
C6 C7 C4 54.4(5) 99 72
C7 C7 C4 7.0(9) 120 72
C3 C7 C4 139(2) 51 72
C4 C7 C4 162.1(17) 145 72
C3 C7 C4 14.8(6) 166 72
C6 C7 C7 145.2(11) 99 99
C7 C7 C7 90.0 120 99
C3 C7 C7 124.8(15) 51 99
C4 C7 C7 95.3(12) 145 99
C3 C7 C7 108.2 166 99
C4 C7 C7 93.4(6) 72 99
C6 C7 C7 131.3(14) 99 22
C7 C7 C7 74.9(9) 120 22
C3 C7 C7 140(2) 51 22
C4 C7 C7 110.2(13) 145 22
C3 C7 C7 93.1(9) 166 22
C4 C7 C7 78.4(10) 72 22
C7 C7 C7 15.1(9) 99 22
C6 C7 C4 159.9(8) 99 51
C7 C7 C4 114.2(9) 120 51
C3 C7 C4 100(2) 51 51
C4 C7 C4 70.8(11) 145 51
C3 C7 C4 131.8(9) 166 51
C4 C7 C4 116.9(9) 72 51
C7 C7 C4 24.5(8) 99 51
C7 C7 C4 39.44(19) 22 51
C6 C7 C3 153.8(13) 99 145
C7 C7 C3 101.4(9) 120 145
C3 C7 C3 113(2) 51 145
C4 C7 C3 83.8(11) 145 145
C3 C7 C3 119.3(9) 166 145
C4 C7 C3 104.5(10) 72 145
C7 C7 C3 11.5(9) 99 145
C7 C7 C3 26.5(2) 22 145
C4 C7 C3 12.96(14) 51 145
C6 C7 O7 65.69(18) 99 .
C7 C7 O7 107.4 120 .
C3 C7 O7 53.1(18) 51 .
C4 C7 O7 61.6(15) 145 .
C3 C7 O7 95.1(6) 166 .
C4 C7 O7 100.5(8) 72 .
C7 C7 O7 115.0 99 .
C7 C7 O7 119.12(19) 22 .
C4 C7 O7 101.8(6) 51 .
C3 C7 O7 109.1(6) 145 .
C6 C7 C6 138.4(11) 99 .
C7 C7 C6 83.9 120 .
C3 C7 C6 130.3(14) 51 .
C4 C7 C6 100.9(12) 145 .
C3 C7 C6 101.8 166 .
C4 C7 C6 87.0(6) 72 .
C7 C7 C6 6.9 99 .
C7 C7 C6 9.4(9) 22 .
C4 C7 C6 30.3(8) 51 .
C3 C7 C6 17.6(9) 145 .
O7 C7 C6 114.0 . .
O3 O3 C3 83.7 120 .
O3 O3 C4 94.7 120 99
C3 O3 C4 12.37(11) . 99
O3 O3 C8 153.7(11) 120 .
C3 O3 C8 105.6(9) . .
C4 O3 C8 93.3(9) 99 .
O3 O3 C6 66.7(7) 120 145
C3 O3 C6 17.1(7) . 145
C4 O3 C6 28.8(7) 99 145
C8 O3 C6 121.4(12) . 145
O3 O3 C7 74.6(6) 120 51
C3 O3 C7 10.4(6) . 51
C4 O3 C7 20.1(6) 99 51
C8 O3 C7 111.7(11) . 51
C6 O3 C7 9.8(3) 145 51
O3 O3 C7 64.45(7) 120 166
C3 O3 C7 19.84(10) . 166
C4 O3 C7 30.26(8) 99 166
C8 O3 C7 120.7(9) . 166
C6 O3 C7 6.0(4) 145 166
C7 O3 C7 10.1(6) 51 166
O3 O3 C3 54.0(5) 120 120
C3 O3 C3 29.7(5) . 120
C4 O3 C3 41.0(5) 99 120
C8 O3 C3 131.8(10) . 120
C6 O3 C3 12.7(2) 145 120
C7 O3 C3 21.02(14) 51 120
C7 O3 C3 11.3(4) 166 120
O3 O3 C4 48.3(5) 120 22
C3 O3 C4 35.8(4) . 22
C4 O3 C4 46.4(5) 99 22
C8 O3 C4 134.0(11) . 22
C6 O3 C4 19.2(2) 145 22
C7 O3 C4 26.3(2) 51 22
C7 O3 C4 16.1(5) 166 22
C3 O3 C4 7.22(10) 120 22
C4 O4 C9 114.7(9) . .
C4 O4 C3 11.7(2) . 99
C9 O4 C3 121.4(10) . 99
C4 O4 F9B 113.4(7) . 99
C9 O4 F9B 42.1(8) . 99
C3 O4 F9B 111.1(9) 99 99
C4 O4 C6 24.6(6) . 51
C9 O4 C6 122.0(10) . 51
C3 O4 C6 13.6(8) 99 51
F9B O4 C6 102.2(12) 99 51
C4 O4 C7 16.3(6) . 145
C9 O4 C7 115.9(11) . 145
C3 O4 C7 8.3(6) 99 145
F9B O4 C7 102.8(13) 99 145
C6 O4 C7 9.8(3) 51 145
C4 O4 F9C 113.2(6) . 99
C9 O4 F9C 39.7(8) . 99
C3 O4 F9C 124.7(8) 99 99
F9B O4 F9C 80.9(11) 99 99
C6 O4 F9C 135.3(8) 51 99
C7 O4 F9C 125.5(10) 145 99
C4 O4 C9 101.7(6) . 99
C9 O4 C9 12.9(10) . 99
C3 O4 C9 108.7(9) 99 99
F9B O4 C9 45.4(7) 99 99
C6 O4 C9 110.3(8) 51 99
C7 O4 C9 103.5(10) 145 99
F9C O4 C9 43.0(6) 99 99
C4 O4 C7 24.02(18) . 72
C9 O4 C7 115.8(11) . 72
C3 O4 C7 14.9(3) 99 72
F9B O4 C7 97.6(10) 99 72
C6 O4 C7 6.2(3) 51 72
C7 O4 C7 7.7(7) 145 72
F9C O4 C7 130.8(8) 99 72
C9 O4 C7 104.1(10) 99 72
C6 O6 C3 18.10(14) . 72
C6 O6 C3 17.8(8) . 145
C3 O6 C3 35.8(8) 72 145
C6 O6 C7 8.3(6) . 22
C3 O6 C7 12.8(8) 72 22
C3 O6 C7 24.3 145 22
C6 O6 C7 8.11(17) . 99
C3 O6 C7 24.3 72 99
C3 O6 C7 12.8(8) 145 99
C7 O6 C7 12.0(8) 22 99
C6 O6 C10 121.2(10) . .
C3 O6 C10 105.9(11) 72 .
C3 O6 C10 133.8(13) 145 .
C7 O6 C10 112.9(13) 22 .
C7 O6 C10 122.1(10) 99 .
C6 O6 C4 27.7(3) . 166
C3 O6 C4 10.33(12) 72 166
C3 O6 C4 45.0(9) 145 166
C7 O6 C4 20.8(9) 22 166
C7 O6 C4 32.8(2) 99 166
C10 O6 C4 95.6(11) . 166
C6 O6 C10 121.5(13) . 120
C3 O6 C10 134.2(13) 72 120
C3 O6 C10 106.5(19) 145 120
C7 O6 C10 122.5(16) 22 120
C7 O6 C10 113.4(13) 99 120
C10 O6 C10 85(2) . 120
C4 O6 C10 135.5(11) 166 120
C6 O6 C4 27.5(6) . 51
C3 O6 C4 45.1(6) 72 51
C3 O6 C4 10.4(3) 145 51
C7 O6 C4 32.8(2) 22 51
C7 O6 C4 20.9(6) 99 51
C10 O6 C4 135.2(12) . 51
C4 O6 C4 53.6(8) 166 51
C10 O6 C4 96.1(17) 120 51
O7 O7 C3 83.1(8) 120 51
O7 O7 C4 95.8(8) 120 145
C3 O7 C4 14.42(18) 51 145
O7 O7 C6 64.08(5) 120 99
C3 O7 C6 19.1(8) 51 99
C4 O7 C6 32.8(7) 145 99
O7 O7 C7 72.6 120 .
C3 O7 C7 12.7(7) 51 .
C4 O7 C7 23.2(8) 145 .
C6 O7 C7 11.9(3) 99 .
O7 O7 C11 104.5(12) 120 .
C3 O7 C11 119.6(9) 51 .
C4 O7 C11 109.5(11) 145 .
C6 O7 C11 123.7(11) 99 .
C7 O7 C11 114.6(9) . .
O7 O7 C7 61.3(5) 120 120
C3 O7 C7 22.9(3) 51 120
C4 O7 C7 34.5(2) 145 120
C6 O7 C7 8.5(4) 99 120
C7 O7 C7 11.3(5) . 120
C11 O7 C7 115.8(9) . 120
O7 O7 F11C 68.9(10) 120 99
C3 O7 F11C 131.3(11) 51 99
C4 O7 F11C 131.5(13) 145 99
C6 O7 F11C 119.8(10) 99 99
C7 O7 F11C 119.3(8) . 99
C11 O7 F11C 40.9(10) . 99
C7 O7 F11C 112.1(10) 120 99
O7 O7 C3 50.53(16) 120 166
C3 O7 C3 32.6(9) 51 166
C4 O7 C3 45.7(8) 145 166
C6 O7 C3 13.64(16) 99 166
C7 O7 C3 22.90(12) . 166
C11 O7 C3 121.4(10) . 166
C7 O7 C3 12.3(6) 120 166
F11C O7 C3 108.5(8) 99 166
O7 O7 F11B 146.2(10) 120 99
C3 O7 F11B 110.5(11) 51 99
C4 O7 F11B 96.1(11) 145 99
C6 O7 F11B 127.2(9) 99 99
C7 O7 F11B 115.4(7) . 99
C11 O7 F11B 41.6(9) . 99
C7 O7 F11B 124.3(9) 120 99
F11C O7 F11B 79.5(10) 99 99
C3 O7 F11B 136.3(7) 166 99
O7 O7 C4 44.0(3) 120 72
C3 O7 C4 39.6(10) 51 72
C4 O7 C4 51.8(10) 145 72
C6 O7 C4 21.3(3) 99 72
C7 O7 C4 28.6(3) . 72
C11 O7 C4 115.6(10) . 72
C7 O7 C4 17.3(8) 120 72
F11C O7 C4 100.3(8) 99 72
C3 O7 C4 8.29(12) 166 72
F11B O7 C4 136.9(9) 99 72
O7 O7 C11 101.9(10) 120 99
C3 O7 C11 108.9(6) 51 99
C4 O7 C11 99.5(9) 145 99
C6 O7 C11 112.9(10) 99 99
C7 O7 C11 103.7(6) . 99
C11 O7 C11 10.9(10) . 99
C7 O7 C11 105.1(6) 120 99
F11C O7 C11 45.1(7) 99 99
C3 O7 C11 111.3(6) 166 99
F11B O7 C11 44.8(6) 99 99
C4 O7 C11 106.2(8) 72 99
F8C C8 F8C 2.6(6) 99 .
F8C C8 F8A 107.1(6) 99 .
F8C C8 F8A 109.5 . .
F8C C8 F8B 111.5(5) 99 .
F8C C8 F8B 109.5 . .
F8A C8 F8B 109.5 . .
F8C C8 O3 106.7(12) 99 .
F8C C8 O3 106.1(10) . .
F8A C8 O3 115.2(9) . .
F8B C8 O3 106.9(10) . .
F8C C8 F8A 112.2(2) 99 115
F8C C8 F8A 114.5(4) . 115
F8A C8 F8A 6.8(5) . 115
F8B C8 F8A 103.0(5) . 115
O3 C8 F8A 116.4(8) . 115
F8A F8A C8 152.2 115 .
F8A F8A C8 21.1(5) 115 115
C8 F8A C8 131.1(5) . 115
F8C F8C C8 167.6(6) 99 99
F8C F8C C8 9.74(5) 99 .
C8 F8C C8 157.9(6) 99 .
C9 C9 F9B 106(2) 99 99
C9 C9 F9C 98(2) 99 99
F9B C9 F9C 156(4) 99 99
C9 C9 F9C 58.748(5) 99 .
F9B C9 F9C 164(2) 99 .
F9C C9 F9C 39(2) 99 .
C9 C9 F9B 50.882(7) 99 .
F9B C9 F9B 55(2) 99 .
F9C C9 F9B 148(2) 99 .
F9C C9 F9B 109.5 . .
C9 C9 F9A 121.579(13) 99 .
F9B C9 F9A 81.8(11) 99 .
F9C C9 F9A 90.1(11) 99 .
F9C C9 F9A 109.5 . .
F9B C9 F9A 109.5 . .
C9 C9 O4 130.2(9) 99 .
F9B C9 O4 74.0(18) 99 .
F9C C9 O4 86.8(18) 99 .
F9C C9 O4 111.2(11) . .
F9B C9 O4 109.3(10) . .
F9A C9 O4 107.9(9) . .
C9 C9 F9A 42.5(9) 99 99
F9B C9 F9A 102.1(13) 99 99
F9C C9 F9A 98.9(15) 99 99
F9C C9 F9A 70.5(4) . 99
F9B C9 F9A 62.4(5) . 99
F9A C9 F9A 79.0(9) . 99
O4 C9 F9A 171.1(16) . 99
C9 C9 O4 36.9(6) 99 99
F9B C9 O4 98.6(18) 99 99
F9C C9 O4 97.5(18) 99 99
F9C C9 O4 66.8(8) . 99
F9B C9 O4 55.6(9) . 99
F9A C9 O4 157.8(6) . 99
O4 C9 O4 93.3(10) . 99
F9A C9 O4 79.2(13) 99 99
C9 F9A F9A 151.5 . 114
C9 F9A F9B 42.1(8) . 99
F9A F9A F9B 148.3(14) 114 99
C9 F9A C9 15.9(9) . 99
F9A F9A C9 157.58(9) 114 99
F9B F9A C9 48.0(7) 99 99
C9 F9A F9C 40.7(6) . 99
F9A F9A F9C 113.1(9) 114 99
F9B F9A F9C 80.8(7) 99 99
C9 F9A F9C 45.5(6) 99 99
F9B F9B C9 159.7(17) 120 99
F9B F9B F9B 90.0 120 99
C9 F9B F9B 74(2) 99 99
F9B F9B C9 139.3 120 .
C9 F9B C9 23(2) 99 .
F9B F9B C9 50.9 99 .
F9B F9B F9B 51(2) 120 22
C9 F9B F9B 112(4) 99 22
F9B F9B F9B 39(2) 99 22
C9 F9B F9B 89(2) . 22
F9B F9B O4 114.4(9) 120 99
C9 F9B O4 63.9(11) 99 99
F9B F9B O4 114.1(9) 99 99
C9 F9B O4 79.0(10) . 99
F9B F9B O4 125.2(7) 22 99
F9B F9B F9A 142.3(5) 120 99
C9 F9B F9A 56.1(3) 99 99
F9B F9B F9A 104.4(14) 99 99
C9 F9B F9A 69.5(11) . 99
F9B F9B F9A 134(2) 22 99
O4 F9B F9A 91.5(10) 99 99
F9C F9C C9 82(2) 99 99
F9C F9C C9 58.7 99 .
C9 F9C C9 24(2) 99 .
F9C F9C F9A 108.0(13) 99 99
C9 F9C F9A 49.2(5) 99 99
C9 F9C F9A 64.0(10) . 99
F9C F9C O4 115.7(8) 99 99
C9 F9C O4 53.5(11) 99 99
C9 F9C O4 70.2(8) . 99
F9A F9C O4 78.3(9) 99 99
F10A C10 F10B 105.5 . .
F10A C10 F10C 112.5 . .
F10B C10 F10C 109.4 . .
F10A C10 O6 115.5(10) . .
F10B C10 O6 111.2(11) . .
F10C C10 O6 102.7(10) . .
F10A C10 C10 78.829(4) . 120
F10B C10 C10 154.375(6) . 120
F10C C10 C10 91.314(2) . 120
O6 C10 C10 47.3(11) . 120
C10 F10A F10A 133.2 . 182_545
C10 F10A F10A 101.2 . 120
F10A F10A F10A 120.0 182_545 120
C10 F10B F10B 121.3 . 182_545
C10 F10C C10 162.2(3) . 99
C11 C11 F11C 113(2) 99 99
C11 C11 F11B 103(2) 99 99
F11C C11 F11B 145(4) 99 99
C11 C11 F11C 49.130(9) 99 .
F11C C11 F11C 63(2) 99 .
F11B C11 F11C 152(2) 99 .
C11 C11 F11A 121.450(11) 99 .
F11C C11 F11A 73.4(10) 99 .
F11B C11 F11A 87.4(10) 99 .
F11C C11 F11A 105.7 . .
C11 C11 F11B 58.616(7) 99 .
F11C C11 F11B 171(2) 99 .
F11B C11 F11B 44(2) 99 .
F11C C11 F11B 107.7 . .
F11A C11 F11B 109.5 . .
C11 C11 O7 130.3(9) 99 .
F11C C11 O7 75.2(18) 99 .
F11B C11 O7 83.3(18) 99 .
F11C C11 O7 114.7(11) . .
F11A C11 O7 107.9(9) . .
F11B C11 O7 111.1(11) . .
C11 C11 F11A 45.1(10) 99 99
F11C C11 F11A 101.5(11) 99 99
F11B C11 F11A 102.4(13) 99 99
F11C C11 F11A 58.7(5) . 99
F11A C11 F11A 76.3(10) . 99
F11B C11 F11A 71.6(5) . 99
O7 C11 F11A 173.2(15) . 99
C11 C11 O7 38.7(6) 99 99
F11C C11 O7 107.0(18) 99 99
F11B C11 O7 101.2(17) 99 99
F11C C11 O7 59.0(9) . 99
F11A C11 O7 159.5(6) . 99
F11B C11 O7 67.2(9) . 99
O7 C11 O7 91.6(11) . 99
F11A C11 O7 83.7(14) 99 99
C11 C11 C11 90.002(6) 99 120
F11C C11 C11 28.9(16) 99 120
F11B C11 C11 158.7(12) 99 120
F11C C11 C11 44.227(1) . 120
F11A C11 C11 100.524(2) . 120
F11B C11 C11 144.637(5) . 120
O7 C11 C11 75.5(11) . 120
F11A C11 C11 98.73(16) 99 120
O7 C11 C11 78.1(9) 99 120
C11 C11 C11 76.7(12) 99 22
F11C C11 C11 40.2(9) 99 22
F11B C11 C11 163.23(15) 99 22
F11C C11 C11 32.1(11) . 22
F11A C11 C11 107.3(6) . 22
F11B C11 C11 132.4(11) . 22
O7 C11 C11 84.5(14) . 22
F11A C11 C11 89.2(12) 99 22
O7 C11 C11 67.7(11) 99 22
C11 C11 C11 13.3(12) 120 22
C11 F11A F11C 44.2(9) . 99
C11 F11A C11 13.4(10) . 99
F11C F11A C11 49.4(7) 99 99
C11 F11A F11B 42.3(7) . 99
F11C F11A F11B 82.9(6) 99 99
C11 F11A F11B 46.9(5) 99 99
F11B F11B C11 77(2) 99 99
F11B F11B C11 58.6 99 .
C11 F11B C11 19(2) 99 .
F11B F11B F11A 104.7(13) 99 99
C11 F11B F11A 50.3(4) 99 99
C11 F11B F11A 61.5(10) . 99
F11B F11B O7 112.7(8) 99 99
C11 F11B O7 55.0(11) 99 99
C11 F11B O7 68.0(9) . 99
F11A F11B O7 80.4(9) 99 99
C11 F11C C11 123(4) 22 99
C11 F11C F11C 68(2) 22 99
C11 F11C F11C 67(2) 99 99
C11 F11C C11 18(2) 22 120
C11 F11C C11 108(3) 99 120
F11C F11C C11 49.6(16) 99 120
C11 F11C C11 108(2) 22 .
C11 F11C C11 18(2) 99 .
F11C F11C C11 49.1 99 .
C11 F11C C11 92.0(18) 120 .
C11 F11C F11A 62(3) 22 22
C11 F11C F11A 162(2) 99 22
F11C F11C F11A 101.7(16) 99 22
C11 F11C F11A 71(3) 120 22
C11 F11C F11A 147.7(15) . 22
C11 F11C F11A 161(2) 22 99
C11 F11C F11A 62.39(9) 99 99
F11C F11C F11A 101.8(16) 99 99
C11 F11C F11A 147.9(19) 120 99
C11 F11C F11A 71.9(12) . 99
F11A F11C F11A 107.8(15) 22 99
C11 F11C O7 63.5(14) 22 22
C11 F11C O7 101.4(14) 99 22
F11C F11C O7 109.9(8) 99 22
C11 F11C O7 75.4(15) 120 22
C11 F11C O7 106.1(13) . 22
F11A F11C O7 96(3) 22 22
F11A F11C O7 135.1(19) 99 22
C11 F11C O7 101.1(7) 22 99
C11 F11C O7 63.9(10) 99 99
F11C F11C O7 110.0(9) 99 99
C11 F11C O7 105.9(7) 120 99
C11 F11C O7 75.9(10) . 99
F11A F11C O7 134(2) 22 99
F11A F11C O7 97.1(10) 99 99
O7 F11C O7 42.7(14) 22 99

loop_
_geom_bond_atom_site_label_1
_geom_bond_atom_site_label_2
_geom_bond_distance
_geom_bond_site_symmetry_2
Zn1 O2 1.915(8) 9
Zn1 O2 1.915(8) .
Zn1 O2 1.915(8) 5
Zn1 O1 1.9386(18) .
O1 Zn1 1.9385(18) 28
O1 Zn1 1.9385(18) 51
O1 Zn1 1.9385(18) 74
O2 C1 1.296(10) .
C1 O2 1.297(10) 51
C1 C2 1.519(14) .
C1 C5 1.519(14) 145
C1 C5 1.519(14) 99
C2 C5 0.4405 145
C2 C5 0.4405 99
C2 C6 1.330(4) 99
C2 C6 1.3299(18) 145
C2 C3 1.389(6) 166
C2 C3 1.389(5) 120
C2 C3 1.3886 .
C2 C3 1.389(4) 51
C2 C7 1.3891(18) 120
C2 C7 1.389(5) 166
C2 C7 1.389(5) 51
C2 C7 1.3891 .
C3 C4 0.301(4) 99
C3 C7 0.327(13) 51
C3 C6 0.416(17) 145
C3 C7 0.5992 166
C3 C3 0.832(17) 120
C3 C4 1.106(17) 22
C3 O7 1.193(4) 51
C3 O6 1.352(13) 145
C3 C7 1.340(9) 145
C3 O3 1.3601 .
C3 C5 1.3580 99
C3 C4 1.3885 .
C4 C3 0.301(4) 99
C4 C7 0.54(2) 145
C4 C6 0.70(2) 51
C4 C7 0.8379 72
C4 C3 1.11(2) 22
C4 O7 1.201(14) 145
C4 C4 1.226(9) 99
C4 C7 1.292(7) 51
C4 O4 1.3602 .
C4 C4 1.36(2) 120
C4 O3 1.403(11) 99
C5 C2 0.441(10) 145
C5 C5 0.872(19) 51
C5 C3 1.351(18) 72
C5 C3 1.358(4) 99
C5 C6 1.4230 .
C5 C6 1.427(16) 51
C5 C7 1.443(7) 22
C5 C7 1.449(18) 145
C5 C4 1.480(14) 166
C5 C7 1.531(5) 99
C5 C1 1.519(14) 145
C6 C7 0.293(12) 22
C6 C7 0.288(8) 99
C6 C3 0.4246 72
C6 C3 0.42(2) 145
C6 C4 0.7098 166
C6 C4 0.70(2) 51
C6 O6 1.2346 .
C6 O7 1.273(16) 22
C6 O7 1.269(5) 99
C6 C2 1.330(9) 145
C6 C7 1.3732(19) 120
C6 C7 1.3722 .
C7 C6 0.288(8) 99
C7 C7 0.303(16) 120
C7 C3 0.327(13) 51
C7 C4 0.538(16) 145
C7 C3 0.5993 166
C7 C4 0.8380(15) 72
C7 C7 1.126(9) 99
C7 C7 1.166(10) 22
C7 C4 1.292(8) 51
C7 C3 1.340(9) 145
C7 O7 1.3598 .
O3 O3 1.13(3) 120
O3 C4 1.403(6) 99
O3 C8 1.441(8) .
O3 C6 1.416(10) 145
O3 C7 1.555(5) 51
O3 C7 1.661(4) 166
O3 C3 1.670(10) 120
O3 C4 1.872(12) 22
O4 C9 1.431(8) .
O4 C3 1.451(3) 99
O4 F9B 1.53(3) 99
O4 C6 1.649(17) 51
O4 C7 1.685(13) 145
O4 F9C 1.78(2) 99
O4 C9 1.82(3) 99
O4 C7 1.871(7) 72
O6 C3 1.356(8) 72
O6 C3 1.352(14) 145
O6 C7 1.453(6) 22
O6 C7 1.452(6) 99
O6 C10 1.432(8) .
O6 C4 1.510(11) 166
O6 C10 1.42(2) 120
O6 C4 1.505(18) 51
O7 O7 1.12(3) 120
O7 C3 1.193(5) 51
O7 C4 1.202(13) 145
O7 C6 1.269(2) 99
O7 C11 1.425(8) .
O7 C7 1.479(8) 120
O7 F11C 1.53(2) 99
O7 C3 1.534(5) 166
O7 F11B 1.73(3) 99
O7 C4 1.722(8) 72
O7 C11 1.74(3) 99
C8 F8C 1.05(5) 99
C8 F8C 1.3200 .
C8 F8A 1.3201 .
C8 F8B 1.3203 .
C8 F8A 1.71(4) 115
F8A F8A 0.43(4) 115
F8A C8 1.71(4) 115
F8C F8C 0.28(5) 99
F8C C8 1.05(5) 99
C9 C9 0.53(4) 99
C9 F9B 1.067(11) 99
C9 F9C 1.138(6) 99
C9 F9C 1.3199 .
C9 F9B 1.3199 .
C9 F9A 1.3201 .
C9 F9A 1.66(3) 99
C9 O4 1.82(2) 99
F9A F9A 1.53(5) 114
F9A F9B 1.574(10) 99
F9A C9 1.66(3) 99
F9A F9C 1.745(13) 99
F9B F9B 0.92(6) 120
F9B C9 1.067(11) 99
F9B F9B 1.13(4) 99
F9B F9B 1.46(5) 22
F9B O4 1.53(2) 99
F9B F9A 1.574(10) 99
F9C F9C 0.84(4) 99
F9C C9 1.138(5) 99
F9C F9A 1.745(13) 99
F9C O4 1.78(2) 99
C10 F10A 1.2198 .
C10 F10B 1.3199 .
C10 F10C 1.4303 .
C10 C10 1.93(5) 120
F10A F10A 1.23(4) 182_545
F10A F10A 1.46(5) 120
F10B F10B 1.53(4) 182_545
F10C C10 1.45(5) 99
C11 C11 0.43(4) 99
C11 F11C 1.039(16) 99
C11 F11B 1.155(9) 99
C11 F11C 1.2690 .
C11 F11A 1.3200 .
C11 F11B 1.3200 .
C11 F11A 1.59(3) 99
C11 O7 1.74(2) 99
C11 C11 1.83(6) 120
C11 C11 1.88(6) 22
F11A F11C 1.427(8) 99
F11A C11 1.59(3) 99
F11A F11B 1.715(10) 99
F11B F11B 0.94(4) 99
F11B C11 1.155(9) 99
F11B F11A 1.715(10) 99
F11B O7 1.73(3) 99
F11C C11 1.05(5) 22
F11C C11 1.039(16) 99
F11C F11C 1.23(4) 99
F11C C11 1.28(4) 120
F11C F11A 1.44(5) 22
F11C F11A 1.427(8) 99
F11C O7 1.54(2) 22
F11C O7 1.53(2) 99
